data_1559869
loop_
_publ_author_name
'Solel, Ephrath'
'Pappo, Doron'
'Reany, Ofer'
'Mejuch, Tom'
'Gershoni-Poranne, Renana'
'Botoshansky, Mark'
'Stanger, Amnon'
'Keinan, Ehud'

_publ_section_title
;
 Flat corannulene: when a transition state becomes a stable molecule
;
_journal_issue 48
_journal_name_full 'Chemical Science'
_journal_page_first 13015
_journal_page_last 13025
_journal_paper_doi 10.1039/D0SC04566G
_journal_volume 11
_journal_year 2020
_chemical_formula_sum 'C60 H90 S10'
_chemical_formula_weight 1131.92
_chemical_name_common 'Keinan-43 polymorph B'
_chemical_name_systematic Decakis(t-butylsulfido)corannulene
_space_group_IT_number 7
_space_group_name_Hall 'P -2yac'
_space_group_name_H-M_alt 'P 1 n 1'
_symmetry_cell_setting monoclinic
_symmetry_space_group_name_H-M 'P 1 n 1'
_atom_sites_solution_hydrogens geom
_atom_sites_solution_primary direct
_atom_sites_solution_secondary difmap
_audit_creation_method SHELXL-97
_audit_update_record
;
2015-10-15 deposited with the CCDC.	2020-10-19 downloaded from the CCDC.
;
_cell_angle_alpha 90.00
_cell_angle_beta 90.74(2)
_cell_angle_gamma 90.00
_cell_formula_units_Z 2
_cell_length_a 10.370(2)
_cell_length_b 21.376(4)
_cell_length_c 14.870(3)
_cell_measurement_reflns_used 23464
_cell_measurement_temperature 293(2)
_cell_measurement_theta_max 25.10
_cell_measurement_theta_min 1.67
_cell_volume 3295.9(11)
_computing_cell_refinement 'DENZO HKL2000 (Otwinowski & Minor 1997)'
_computing_data_collection 'Collect (Nonius, 2006)'
_computing_data_reduction 'DENZO HKL2000 (Otwinowski & Minor 1997)'
_computing_molecular_graphics 'TEXSAN  (MSC, 1999)'
_computing_structure_refinement 'SHELXL-97 (Sheldrick, 1997)'
_computing_structure_solution 'SHELXS-97 (Sheldrick, 1997)'
_diffrn_ambient_temperature 293(2)
_diffrn_measured_fraction_theta_full 0.951
_diffrn_measured_fraction_theta_max 0.951
_diffrn_measurement_device_type 'Nonius KappaCCD'
_diffrn_measurement_method 'phi- and omega-scans'
_diffrn_radiation_monochromator graphite
_diffrn_radiation_source 'fine-focus sealed tube'
_diffrn_radiation_type MoK\a
_diffrn_radiation_wavelength 0.71073
_diffrn_reflns_av_R_equivalents 0.0950
_diffrn_reflns_av_sigmaI/netI 0.1175
_diffrn_reflns_limit_h_max 12
_diffrn_reflns_limit_h_min 0
_diffrn_reflns_limit_k_max 25
_diffrn_reflns_limit_k_min 0
_diffrn_reflns_limit_l_max 17
_diffrn_reflns_limit_l_min -17
_diffrn_reflns_number 23464
_diffrn_reflns_theta_full 25.02
_diffrn_reflns_theta_max 25.02
_diffrn_reflns_theta_min 1.67
_diffrn_standards_number 0
_exptl_absorpt_coefficient_mu 0.368
_exptl_absorpt_correction_type none
_exptl_crystal_colour black
_exptl_crystal_density_diffrn 1.141
_exptl_crystal_density_method 'not measured'
_exptl_crystal_description prism
_exptl_crystal_F_000 1220
_exptl_crystal_recrystallization_method 'Re-crystallisation from solvent: Dichloromethane'
_exptl_crystal_size_max 0.24
_exptl_crystal_size_mid 0.06
_exptl_crystal_size_min 0.04
_refine_diff_density_max 0.422
_refine_diff_density_min -0.259
_refine_diff_density_rms 0.066
_refine_ls_extinction_method none
_refine_ls_goodness_of_fit_ref 0.872
_refine_ls_hydrogen_treatment constr
_refine_ls_matrix_type full
_refine_ls_number_parameters 565
_refine_ls_number_reflns 5555
_refine_ls_number_restraints 56
_refine_ls_restrained_S_all 0.874
_refine_ls_R_factor_all 0.2521
_refine_ls_R_factor_gt 0.0968
_refine_ls_shift/su_max 0.100
_refine_ls_shift/su_mean 0.012
_refine_ls_structure_factor_coef Fsqd
_refine_ls_weighting_details 'calc w=1/[\s^2^(Fo^2^)+(0.1729P)^2^+0.0000P] where P=(Fo^2^+2Fc^2^)/3'
_refine_ls_weighting_scheme calc
_refine_ls_wR_factor_gt 0.2413
_refine_ls_wR_factor_ref 0.3063
_reflns_number_gt 1773
_reflns_number_total 5555
_reflns_threshold_expression >2sigma(I)
_cod_data_source_file d0sc04566g2.cif
_cod_data_source_block Keinan-43
_cod_depositor_comments
;
The following automatic conversions were performed:

data item '_symmetry_cell_setting' value 'Monoclinic' was changed to
'monoclinic' in accordance with the
/home/data/users/saulius/crontab/automatic-downloads/rss-feeds/RSC/lib/dictionaries/cif_core.dic
dictionary named 'cif_core.dic' version 2.4.2 last updated on
2011-04-26.

Automatic conversion script
Id: cif_fix_values 7556 2019-12-06 15:28:31Z antanas 
;
_cod_original_sg_symbol_H-M 'P n'
_cod_database_code 1559869

loop_
_symmetry_equiv_pos_as_xyz
'x, y, z'
'x+1/2, -y, z+1/2'

loop_
_atom_site_label
_atom_site_type_symbol
_atom_site_fract_x
_atom_site_fract_y
_atom_site_fract_z
_atom_site_U_iso_or_equiv
_atom_site_adp_type
_atom_site_occupancy
_atom_site_symmetry_multiplicity
_atom_site_calc_flag
_atom_site_refinement_flags
_atom_site_disorder_assembly
_atom_site_disorder_group
S1 S 0.9682(6) 0.3765(3) 0.7081(4) 0.124(2) Uani 1 1 d D . .
S4 S 0.6328(6) 0.0427(2) 0.5598(4) 0.1096(19) Uani 1 1 d . . .
S2 S 0.8971(6) 0.2408(3) 0.7812(4) 0.123(2) Uani 1 1 d D . .
S8 S 0.8843(7) 0.3745(3) 0.1631(4) 0.123(2) Uani 1 1 d . . .
S5 S 0.4988(6) 0.0718(2) 0.3685(5) 0.126(2) Uani 1 1 d . . .
S9 S 0.9655(7) 0.4577(2) 0.3312(5) 0.121(2) Uani 1 1 d . . .
S6 S 0.6312(6) 0.1219(3) 0.1850(4) 0.1157(19) Uani 1 1 d . . .
S3 S 0.7165(7) 0.1271(3) 0.7319(4) 0.133(2) Uani 1 1 d . . .
S7 S 0.6940(5) 0.2596(3) 0.1135(4) 0.1140(19) Uani 1 1 d D . .
S10 S 1.1009(6) 0.4286(2) 0.5274(4) 0.126(2) Uani 1 1 d . . .
C1 C 0.9551(6) 0.3329(2) 0.6013(4) 0.180(5) Uani 1 1 d R . .
C2 C 0.8697(6) 0.2828(2) 0.6026(4) 0.180(5) Uani 1 1 d RD . .
C3 C 0.7981(6) 0.2678(2) 0.5260(4) 0.180(5) Uani 1 1 d R . .
C4 C 0.8120(6) 0.3029(2) 0.4480(4) 0.180(5) Uani 1 1 d R . .
C5 C 0.8974(6) 0.3530(2) 0.4467(4) 0.180(5) Uani 1 1 d R . .
C6 C 0.9690(6) 0.3680(2) 0.5234(4) 0.180(5) Uani 1 1 d R . .
C7 C 0.8395(16) 0.2287(7) 0.6611(10) 0.154(11) Uani 1 1 d D . .
C8 C 0.762(2) 0.1696(10) 0.6458(11) 0.126(8) Uani 1 1 d D . .
C9 C 0.708(3) 0.1628(14) 0.5559(13) 0.196(14) Uani 1 1 d D . .
C10 C 0.708(2) 0.2284(10) 0.502(3) 0.26(2) Uani 1 1 d . . .
C11 C 0.654(3) 0.1095(12) 0.5086(13) 0.186(14) Uani 1 1 d D . .
C12 C 0.6120(8) 0.1250(4) 0.4159(7) 0.149(9) Uani 1 1 d D . .
C13 C 0.6597(8) 0.1741(4) 0.3594(7) 0.211(14) Uani 1 1 d R . .
C15 C 0.6757(8) 0.1796(4) 0.2670(7) 0.100(5) Uani 1 1 d R . .
C16 C 0.7275(8) 0.2341(4) 0.2313(7) 0.121(7) Uani 1 1 d R . .
C17 C 0.7633(8) 0.2830(4) 0.2879(7) 0.228(18) Uani 1 1 d RD . .
C18 C 0.7473(8) 0.2775(4) 0.3802(7) 0.164(10) Uani 1 1 d R . .
C14 C 0.6955(8) 0.2231(4) 0.4159(7) 0.44(5) Uani 1 1 d R . .
C19 C 0.8616(19) 0.3384(8) 0.2822(15) 0.140(9) Uani 1 1 d D . .
C20 C 0.924(2) 0.3818(7) 0.3576(14) 0.121(8) Uani 1 1 d D . .
C21 C 0.8229(18) 0.4201(12) 0.7302(13) 0.134(9) Uani 1 1 d D . .
C22 C 0.706(2) 0.4058(19) 0.6685(19) 0.227(17) Uani 1 1 d . . .
H22A H 0.7020 0.3616 0.6572 0.341 Uiso 1 1 calc R . .
H22B H 0.7153 0.4277 0.6126 0.341 Uiso 1 1 calc R . .
H22C H 0.6285 0.4191 0.6973 0.341 Uiso 1 1 calc R . .
C23 C 0.779(4) 0.404(3) 0.817(3) 0.36(4) Uani 1 1 d . . .
H23A H 0.7579 0.3600 0.8180 0.538 Uiso 1 1 calc R . .
H23B H 0.7039 0.4279 0.8308 0.538 Uiso 1 1 calc R . .
H23C H 0.8458 0.4121 0.8606 0.538 Uiso 1 1 calc R . .
C24 C 0.850(4) 0.4888(10) 0.715(3) 0.30(3) Uani 1 1 d . . .
H24A H 0.9214 0.5015 0.7528 0.454 Uiso 1 1 calc R . .
H24B H 0.7750 0.5128 0.7308 0.454 Uiso 1 1 calc R . .
H24C H 0.8702 0.4957 0.6535 0.454 Uiso 1 1 calc R . .
C25 C 1.0488(16) 0.1982(13) 0.7798(15) 0.23(2) Uani 1 1 d D . .
C26 C 1.089(3) 0.1717(12) 0.694(2) 0.218(15) Uani 1 1 d D . .
H26A H 1.1206 0.2045 0.6556 0.326 Uiso 1 1 calc R . .
H26B H 1.0171 0.1515 0.6647 0.326 Uiso 1 1 calc R . .
H26C H 1.1566 0.1416 0.7040 0.326 Uiso 1 1 calc R . .
C27 C 1.010(5) 0.149(2) 0.841(3) 0.85(14) Uani 1 1 d D . .
H27A H 0.9326 0.1292 0.8192 1.275 Uiso 1 1 calc R . .
H27B H 0.9950 0.1661 0.8998 1.275 Uiso 1 1 calc R . .
H27C H 1.0775 0.1179 0.8458 1.275 Uiso 1 1 calc R . .
C28 C 1.152(3) 0.237(2) 0.819(2) 0.41(4) Uani 1 1 d D . .
H28A H 1.1354 0.2800 0.8076 0.617 Uiso 1 1 calc R . .
H28B H 1.2333 0.2251 0.7934 0.617 Uiso 1 1 calc R . .
H28C H 1.1564 0.2298 0.8833 0.617 Uiso 1 1 calc R . .
C29 C 0.572(3) 0.1565(15) 0.7750(16) 0.209(16) Uani 1 1 d D . .
C30 C 0.467(3) 0.130(3) 0.720(2) 0.44(5) Uani 1 1 d D . .
H30A H 0.4652 0.1500 0.6622 0.661 Uiso 1 1 calc R . .
H30B H 0.3864 0.1367 0.7495 0.661 Uiso 1 1 calc R . .
H30C H 0.4810 0.0859 0.7126 0.661 Uiso 1 1 calc R . .
C31 C 0.557(6) 0.1358(15) 0.869(2) 0.41(5) Uani 1 1 d D . .
H31A H 0.5356 0.0921 0.8696 0.612 Uiso 1 1 calc R . .
H31B H 0.4893 0.1594 0.8962 0.612 Uiso 1 1 calc R . .
H31C H 0.6363 0.1425 0.9013 0.612 Uiso 1 1 calc R . .
C32 C 0.567(3) 0.2247(17) 0.772(3) 0.34(4) Uani 1 1 d D . .
H32A H 0.6210 0.2395 0.7243 0.513 Uiso 1 1 calc R . .
H32B H 0.5960 0.2416 0.8280 0.513 Uiso 1 1 calc R . .
H32C H 0.4795 0.2378 0.7600 0.513 Uiso 1 1 calc R . .
C33 C 0.773(3) -0.0060(10) 0.5381(19) 0.137(9) Uani 1 1 d . . .
C34 C 0.880(3) 0.025(3) 0.576(6) 0.54(8) Uani 1 1 d . . .
H34A H 0.8778 0.0682 0.5593 0.805 Uiso 1 1 calc R . .
H34B H 0.9575 0.0060 0.5551 0.805 Uiso 1 1 calc R . .
H34C H 0.8767 0.0215 0.6406 0.805 Uiso 1 1 calc R . .
C35 C 0.756(4) -0.0666(14) 0.568(2) 0.243(19) Uani 1 1 d . . .
H35A H 0.7481 -0.0666 0.6322 0.364 Uiso 1 1 calc R . .
H35B H 0.8283 -0.0915 0.5511 0.364 Uiso 1 1 calc R . .
H35C H 0.6785 -0.0837 0.5413 0.364 Uiso 1 1 calc R . .
C36 C 0.766(3) -0.0182(12) 0.4308(18) 0.217(15) Uani 1 1 d . . .
H36A H 0.7745 0.0209 0.3996 0.325 Uiso 1 1 calc R . .
H36B H 0.6840 -0.0367 0.4152 0.325 Uiso 1 1 calc R . .
H36C H 0.8339 -0.0459 0.4139 0.325 Uiso 1 1 calc R . .
C37 C 0.337(2) 0.1146(12) 0.396(2) 0.135(8) Uani 1 1 d . . .
C38 C 0.317(3) 0.1643(14) 0.324(3) 0.27(2) Uani 1 1 d D . .
H38A H 0.3355 0.1468 0.2661 0.412 Uiso 1 1 calc R . .
H38B H 0.3734 0.1990 0.3357 0.412 Uiso 1 1 calc R . .
H38C H 0.2289 0.1785 0.3245 0.412 Uiso 1 1 calc R . .
C39 C 0.313(4) 0.133(2) 0.483(2) 0.35(4) Uani 1 1 d D . .
H39A H 0.3403 0.1008 0.5240 0.527 Uiso 1 1 calc R . .
H39B H 0.2228 0.1409 0.4901 0.527 Uiso 1 1 calc R . .
H39C H 0.3607 0.1707 0.4960 0.527 Uiso 1 1 calc R . .
C40 C 0.247(4) 0.0587(17) 0.3654(18) 0.249(18) Uani 1 1 d D . .
H40A H 0.2688 0.0467 0.3053 0.374 Uiso 1 1 calc R . .
H40B H 0.1588 0.0716 0.3671 0.374 Uiso 1 1 calc R . .
H40C H 0.2604 0.0238 0.4052 0.374 Uiso 1 1 calc R . .
C41 C 0.788(3) 0.0812(11) 0.1537(18) 0.24(2) Uani 1 1 d D . .
C42 C 0.789(5) 0.089(2) 0.0535(19) 0.44(5) Uani 1 1 d D . .
H42A H 0.7108 0.0722 0.0280 0.655 Uiso 1 1 calc R . .
H42B H 0.8617 0.0681 0.0290 0.655 Uiso 1 1 calc R . .
H42C H 0.7937 0.1331 0.0393 0.655 Uiso 1 1 calc R . .
C43 C 0.905(3) 0.1087(17) 0.197(3) 0.38(4) Uani 1 1 d D . .
H43A H 0.8911 0.1136 0.2606 0.570 Uiso 1 1 calc R . .
H43B H 0.9230 0.1488 0.1711 0.570 Uiso 1 1 calc R . .
H43C H 0.9777 0.0814 0.1884 0.570 Uiso 1 1 calc R . .
C44 C 0.762(4) 0.0160(15) 0.181(3) 0.47(5) Uani 1 1 d D . .
H44A H 0.7662 0.0129 0.2453 0.702 Uiso 1 1 calc R . .
H44B H 0.8257 -0.0111 0.1553 0.702 Uiso 1 1 calc R . .
H44C H 0.6779 0.0039 0.1599 0.702 Uiso 1 1 calc R . .
C45 C 0.5421(17) 0.3017(9) 0.0999(16) 0.169(11) Uani 1 1 d D . .
C46 C 0.443(2) 0.2491(14) 0.120(3) 0.36(4) Uani 1 1 d D . .
H46A H 0.4462 0.2181 0.0736 0.535 Uiso 1 1 calc R . .
H46B H 0.3583 0.2666 0.1226 0.535 Uiso 1 1 calc R . .
H46C H 0.4646 0.2300 0.1770 0.535 Uiso 1 1 calc R . .
C47 C 0.539(4) 0.3558(18) 0.164(3) 0.50(7) Uani 1 1 d D . .
H47A H 0.5491 0.3407 0.2246 0.757 Uiso 1 1 calc R . .
H47B H 0.4588 0.3775 0.1579 0.757 Uiso 1 1 calc R . .
H47C H 0.6089 0.3840 0.1510 0.757 Uiso 1 1 calc R . .
C48 C 0.546(4) 0.3182(15) 0.0006(18) 0.28(2) Uani 1 1 d D . .
H48A H 0.5785 0.2831 -0.0326 0.418 Uiso 1 1 calc R . .
H48B H 0.6023 0.3535 -0.0077 0.418 Uiso 1 1 calc R . .
H48C H 0.4612 0.3285 -0.0206 0.418 Uiso 1 1 calc R . .
C49 C 1.032(2) 0.3425(11) 0.1259(14) 0.134(9) Uani 1 1 d D . .
C50 C 1.059(2) 0.2778(14) 0.146(3) 0.32(3) Uani 1 1 d D . .
H50A H 1.0579 0.2717 0.2103 0.480 Uiso 1 1 calc R . .
H50B H 1.1425 0.2670 0.1240 0.480 Uiso 1 1 calc R . .
H50C H 0.9948 0.2517 0.1183 0.480 Uiso 1 1 calc R . .
C51 C 1.025(3) 0.349(2) 0.0283(19) 0.30(3) Uani 1 1 d D . .
H51A H 1.0065 0.3918 0.0130 0.452 Uiso 1 1 calc R . .
H51B H 0.9585 0.3225 0.0045 0.452 Uiso 1 1 calc R . .
H51C H 1.1065 0.3373 0.0031 0.452 Uiso 1 1 calc R . .
C52 C 1.142(3) 0.380(2) 0.157(3) 0.43(4) Uani 1 1 d D . .
H52A H 1.1257 0.4234 0.1436 0.649 Uiso 1 1 calc R . .
H52B H 1.2180 0.3667 0.1265 0.649 Uiso 1 1 calc R . .
H52C H 1.1534 0.3748 0.2205 0.649 Uiso 1 1 calc R . .
C53 C 0.818(3) 0.5009(14) 0.357(2) 0.153(10) Uani 1 1 d . . .
C54 C 0.700(4) 0.4929(16) 0.285(3) 0.27(2) Uani 1 1 d . . .
H54A H 0.7271 0.5072 0.2269 0.400 Uiso 1 1 calc R . .
H54B H 0.6275 0.5172 0.3041 0.400 Uiso 1 1 calc R . .
H54C H 0.6759 0.4496 0.2812 0.400 Uiso 1 1 calc R . .
C55 C 0.859(5) 0.5721(12) 0.334(4) 0.37(4) Uani 1 1 d . . .
H55A H 0.9219 0.5860 0.3777 0.561 Uiso 1 1 calc R . .
H55B H 0.7840 0.5986 0.3371 0.561 Uiso 1 1 calc R . .
H55C H 0.8943 0.5740 0.2752 0.561 Uiso 1 1 calc R . .
C56 C 0.731(4) 0.479(2) 0.424(3) 0.39(4) Uani 1 1 d . . .
H56A H 0.7752 0.4777 0.4812 0.580 Uiso 1 1 calc R . .
H56B H 0.7012 0.4379 0.4085 0.580 Uiso 1 1 calc R . .
H56C H 0.6588 0.5070 0.4276 0.580 Uiso 1 1 calc R . .
C57 C 1.242(2) 0.3874(11) 0.5154(13) 0.146(9) Uani 1 1 d D . .
C58 C 1.3590(18) 0.4364(13) 0.525(2) 0.241(19) Uani 1 1 d D . .
H58A H 1.3655 0.4504 0.5865 0.361 Uiso 1 1 calc R . .
H58B H 1.3433 0.4716 0.4866 0.361 Uiso 1 1 calc R . .
H58C H 1.4381 0.4164 0.5087 0.361 Uiso 1 1 calc R . .
C59 C 1.260(3) 0.3338(14) 0.5883(16) 0.202(14) Uani 1 1 d D . .
H59A H 1.2054 0.2989 0.5727 0.303 Uiso 1 1 calc R . .
H59B H 1.2359 0.3494 0.6463 0.303 Uiso 1 1 calc R . .
H59C H 1.3480 0.3206 0.5900 0.303 Uiso 1 1 calc R . .
C60 C 1.247(3) 0.3568(12) 0.4174(19) 0.27(2) Uani 1 1 d D . .
H60A H 1.1847 0.3238 0.4129 0.400 Uiso 1 1 calc R . .
H60B H 1.3318 0.3401 0.4076 0.400 Uiso 1 1 calc R . .
H60C H 1.2283 0.3881 0.3730 0.400 Uiso 1 1 calc R . .

loop_
_atom_site_aniso_label
_atom_site_aniso_U_11
_atom_site_aniso_U_22
_atom_site_aniso_U_33
_atom_site_aniso_U_23
_atom_site_aniso_U_13
_atom_site_aniso_U_12
S1 0.135(5) 0.130(4) 0.105(4) -0.029(4) -0.015(4) -0.014(4)
S4 0.141(5) 0.087(3) 0.101(4) 0.012(3) 0.012(4) -0.015(3)
S2 0.151(6) 0.144(5) 0.074(4) 0.007(3) -0.008(3) -0.021(4)
S8 0.161(6) 0.119(4) 0.089(4) 0.017(3) 0.001(4) -0.026(4)
S5 0.130(5) 0.098(4) 0.149(6) -0.011(4) -0.017(4) -0.025(4)
S9 0.143(5) 0.078(3) 0.141(5) 0.016(3) -0.005(4) -0.010(3)
S6 0.124(5) 0.100(4) 0.123(5) -0.017(4) -0.017(4) -0.020(4)
S3 0.180(7) 0.106(4) 0.113(5) 0.030(4) -0.008(5) -0.032(4)
S7 0.120(4) 0.143(5) 0.079(4) -0.015(4) 0.010(3) -0.008(4)
S10 0.128(5) 0.111(4) 0.139(5) 0.001(4) -0.029(4) -0.023(4)
C1 0.248(12) 0.123(8) 0.167(11) -0.032(7) -0.047(9) -0.066(8)
C2 0.248(12) 0.123(8) 0.167(11) -0.032(7) -0.047(9) -0.066(8)
C3 0.248(12) 0.123(8) 0.167(11) -0.032(7) -0.047(9) -0.066(8)
C4 0.248(12) 0.123(8) 0.167(11) -0.032(7) -0.047(9) -0.066(8)
C5 0.248(12) 0.123(8) 0.167(11) -0.032(7) -0.047(9) -0.066(8)
C6 0.248(12) 0.123(8) 0.167(11) -0.032(7) -0.047(9) -0.066(8)
C7 0.101(15) 0.161(18) 0.20(3) 0.121(18) 0.077(16) 0.027(13)
C8 0.120(14) 0.19(2) 0.065(10) 0.078(12) -0.020(9) -0.059(14)
C9 0.22(3) 0.23(3) 0.14(2) 0.07(2) 0.02(2) -0.10(3)
C10 0.119(18) 0.125(17) 0.53(6) 0.11(3) 0.20(3) 0.077(14)
C11 0.17(2) 0.12(2) 0.27(4) 0.04(2) -0.05(3) 0.004(17)
C12 0.109(15) 0.063(9) 0.28(3) 0.058(14) 0.000(16) 0.006(9)
C13 0.24(3) 0.138(18) 0.25(3) 0.06(2) -0.13(3) -0.094(19)
C15 0.101(11) 0.131(14) 0.066(9) -0.004(9) -0.022(8) 0.005(11)
C16 0.110(15) 0.131(16) 0.123(18) -0.035(14) -0.016(12) -0.006(12)
C17 0.26(4) 0.14(2) 0.28(5) 0.07(2) -0.13(3) 0.00(2)
C18 0.22(2) 0.21(2) 0.062(12) 0.037(13) -0.004(13) 0.08(2)
C14 0.78(11) 0.33(5) 0.22(4) 0.01(3) -0.12(5) -0.48(7)
C19 0.128(18) 0.107(15) 0.19(3) 0.049(16) 0.025(17) 0.021(13)
C20 0.20(2) 0.045(8) 0.120(14) 0.001(9) 0.066(14) -0.044(10)
C21 0.139(18) 0.17(2) 0.091(14) -0.045(14) -0.040(13) 0.071(15)
C22 0.092(17) 0.42(5) 0.17(3) 0.03(3) -0.002(17) 0.00(2)
C23 0.28(5) 0.62(10) 0.17(3) 0.04(4) 0.09(3) 0.28(6)
C24 0.31(4) 0.051(13) 0.54(8) 0.04(2) -0.14(4) -0.009(18)
C25 0.066(16) 0.48(6) 0.15(2) 0.11(3) -0.039(15) -0.01(3)
C26 0.19(3) 0.16(2) 0.30(4) -0.04(2) 0.04(3) 0.08(2)
C27 0.22(5) 1.2(2) 1.1(2) 1.0(2) 0.07(8) 0.05(8)
C28 0.09(2) 0.75(11) 0.39(5) -0.39(7) -0.10(3) 0.06(3)
C29 0.17(3) 0.32(5) 0.14(3) -0.06(3) -0.01(2) 0.06(3)
C30 0.076(19) 0.95(14) 0.30(5) -0.39(7) 0.02(2) -0.02(4)
C31 0.85(13) 0.21(3) 0.17(3) -0.02(2) 0.28(6) -0.15(5)
C32 0.27(4) 0.21(3) 0.56(9) 0.14(5) 0.21(5) 0.16(3)
C33 0.16(2) 0.073(12) 0.18(2) 0.019(15) 0.036(19) 0.049(13)
C34 0.08(2) 0.32(6) 1.2(2) -0.25(9) -0.10(5) 0.05(3)
C35 0.32(4) 0.16(3) 0.25(4) 0.12(2) 0.08(3) 0.09(3)
C36 0.32(4) 0.154(19) 0.18(3) -0.060(18) 0.13(3) 0.05(2)
C37 0.116(18) 0.128(18) 0.16(2) 0.000(17) -0.001(17) 0.026(15)
C38 0.21(3) 0.18(3) 0.45(6) 0.13(4) 0.13(4) 0.01(2)
C39 0.34(5) 0.58(9) 0.14(3) -0.11(4) 0.04(3) -0.22(6)
C40 0.30(5) 0.30(5) 0.14(3) -0.03(3) -0.03(3) 0.01(4)
C41 0.27(4) 0.073(14) 0.39(5) 0.05(2) 0.24(4) 0.039(18)
C42 0.85(14) 0.35(6) 0.11(3) 0.04(3) 0.21(5) 0.26(7)
C43 0.15(3) 0.22(3) 0.78(12) -0.24(5) 0.12(5) -0.05(3)
C44 0.34(6) 0.25(5) 0.82(13) 0.03(6) 0.20(7) 0.23(5)
C45 0.13(2) 0.126(16) 0.25(3) 0.083(19) 0.05(2) -0.001(15)
C46 0.10(2) 0.24(3) 0.73(10) 0.26(5) 0.00(3) 0.03(2)
C47 0.27(5) 0.52(9) 0.72(12) -0.47(10) -0.27(7) 0.23(6)
C48 0.38(6) 0.27(4) 0.18(3) 0.10(3) -0.13(3) 0.08(4)
C49 0.121(19) 0.16(2) 0.121(18) 0.032(15) -0.004(15) -0.076(17)
C50 0.11(2) 0.19(3) 0.67(9) 0.14(4) 0.17(4) 0.04(2)
C51 0.29(5) 0.44(7) 0.18(4) 0.02(4) 0.12(4) 0.11(4)
C52 0.21(4) 0.48(8) 0.61(10) -0.14(7) 0.12(5) -0.26(5)
C53 0.16(3) 0.15(2) 0.15(2) -0.019(19) 0.04(2) 0.012(19)
C54 0.26(4) 0.19(3) 0.34(5) -0.12(3) -0.16(4) 0.15(3)
C55 0.47(7) 0.079(16) 0.56(8) -0.10(3) -0.31(6) 0.06(3)
C56 0.22(3) 0.57(8) 0.37(6) 0.37(6) 0.19(4) 0.23(4)
C57 0.13(2) 0.19(3) 0.116(18) 0.002(17) 0.026(15) -0.003(18)
C58 0.046(12) 0.33(4) 0.35(5) 0.10(4) 0.049(19) -0.012(18)
C59 0.20(3) 0.25(3) 0.15(2) 0.06(2) -0.057(19) 0.08(2)
C60 0.22(3) 0.24(3) 0.33(5) -0.14(3) -0.03(3) 0.18(3)

loop_
_atom_type_symbol
_atom_type_description
_atom_type_scat_dispersion_real
_atom_type_scat_dispersion_imag
_atom_type_scat_source
C C 0.0033 0.0000 'International Tables Vol C Tables 4.2.6.8 and 6.1.1.4'
H H 0.0000 0.0000 'International Tables Vol C Tables 4.2.6.8 and 6.1.1.4'
S S 0.1246 0.0000 'International Tables Vol C Tables 4.2.6.8 and 6.1.1.4'

loop_
_geom_angle_atom_site_label_1
_geom_angle_atom_site_label_2
_geom_angle_atom_site_label_3
_geom_angle
_geom_angle_site_symmetry_1
_geom_angle_site_symmetry_3
_geom_angle_publ_flag
C21 S1 C1 111.41 . . ?
C11 S4 C33 107.7(14) . . ?
C25 S2 C7 100.6(9) . . ?
C49 S8 C19 104.2(10) . . ?
C12 S5 C37 100.5(9) . . ?
C20 S9 C53 102.4(12) . . ?
C15 S6 C41 105.51 . . ?
C8 S3 C29 110.0(13) . . ?
C45 S7 C16 113.52 . . ?
C57 S10 C6 105.25 . . ?
C2 C1 C6 120.0 . . ?
C2 C1 S1 114.65 . . ?
C6 C1 S1 115.96 . . ?
C3 C2 C1 120.0 . . ?
C3 C2 C7 100.74 . . ?
C1 C2 C7 138.45 . . ?
C10 C3 C2 138.32 . . ?
C10 C3 C4 101.64 . . ?
C2 C3 C4 120.0 . . ?
C18 C4 C3 110.97 . . ?
C18 C4 C5 128.59 . . ?
C3 C4 C5 120.0 . . ?
C6 C5 C4 120.0 . . ?
C6 C5 C20 122.08 . . ?
C4 C5 C20 117.13 . . ?
C5 C6 C1 120.0 . . ?
C5 C6 S10 124.4 . . ?
C1 C6 S10 115.3 . . ?
C2 C7 C8 132.75 . . ?
C2 C7 S2 112.35 . . ?
C8 C7 S2 114.6(9) . . ?
C9 C8 C7 114.9(16) . . ?
C9 C8 S3 123.4(15) . . ?
C7 C8 S3 120.1(12) . . ?
C8 C9 C11 132(3) . . ?
C8 C9 C10 112(2) . . ?
C11 C9 C10 116(2) . . ?
C14 C10 C3 113.0 . . ?
C14 C10 C9 114.55 . . ?
C3 C10 C9 115.43 . . ?
C9 C11 C12 113(2) . . ?
C9 C11 S4 120.9(17) . . ?
C12 C11 S4 126.1(17) . . ?
C13 C12 C11 127.58 . . ?
C13 C12 S5 117.85 . . ?
C11 C12 S5 114.4(13) . . ?
C15 C13 C14 120.0 . . ?
C15 C13 C12 133.3 . . ?
C14 C13 C12 106.7 . . ?
C13 C15 C16 120.0 . . ?
C13 C15 S6 125.55 . . ?
C16 C15 S6 114.48 . . ?
C15 C16 C17 120.0 . . ?
C15 C16 S7 122.39 . . ?
C17 C16 S7 113.24 . . ?
C19 C17 C18 101.75 . . ?
C19 C17 C16 134.85 . . ?
C18 C17 C16 120.0 . . ?
C4 C18 C17 130.79 . . ?
C4 C18 C14 104.33 . . ?
C17 C18 C14 120.0 . . ?
C10 C14 C18 105.74 . . ?
C10 C14 C13 133.51 . . ?
C18 C14 C13 120.0 . . ?
C17 C19 C20 131.60 . . ?
C17 C19 S8 115.79 . . ?
C20 C19 S8 111.0(11) . . ?
C5 C20 S9 129.83 . . ?
C5 C20 C19 107.95 . . ?
S9 C20 C19 119.2(15) . . ?
C23 C21 C24 116(3) . . ?
C23 C21 C22 104(3) . . ?
C24 C21 C22 105(2) . . ?
C23 C21 S1 108.4(18) . . ?
C24 C21 S1 109(2) . . ?
C22 C21 S1 116.1(17) . . ?
C27 C25 C26 110.5(17) . . ?
C27 C25 C28 111.0(16) . . ?
C26 C25 C28 110.5(14) . . ?
C27 C25 S2 96(3) . . ?
C26 C25 S2 117.5(16) . . ?
C28 C25 S2 110(2) . . ?
C32 C29 C30 109.8(19) . . ?
C32 C29 C31 109.2(18) . . ?
C30 C29 C31 108.9(19) . . ?
C32 C29 S3 112(2) . . ?
C30 C29 S3 106.8(19) . . ?
C31 C29 S3 110(3) . . ?
C34 C33 C35 114(4) . . ?
C34 C33 C36 120(4) . . ?
C35 C33 C36 99(2) . . ?
C34 C33 S4 107(2) . . ?
C35 C33 S4 112(2) . . ?
C36 C33 S4 104.0(18) . . ?
C39 C37 C38 116(2) . . ?
C39 C37 C40 113(2) . . ?
C38 C37 C40 105(2) . . ?
C39 C37 S5 119(3) . . ?
C38 C37 S5 107(2) . . ?
C40 C37 S5 95(2) . . ?
C43 C41 C44 113.8(15) . . ?
C43 C41 C42 111.9(16) . . ?
C44 C41 C42 112.7(15) . . ?
C43 C41 S6 114(2) . . ?
C44 C41 S6 101.7(15) . . ?
C42 C41 S6 102(2) . . ?
C47 C45 C48 116.1(13) . . ?
C47 C45 C46 115(3) . . ?
C48 C45 C46 112.6(13) . . ?
C47 C45 S7 109(2) . . ?
C48 C45 S7 100.8(16) . . ?
C46 C45 S7 101.0(13) . . ?
C50 C49 C51 107.9(18) . . ?
C50 C49 C52 108.1(17) . . ?
C51 C49 C52 106.6(16) . . ?
C50 C49 S8 118.2(15) . . ?
C51 C49 S8 104.2(18) . . ?
C52 C49 S8 111(2) . . ?
C56 C53 C55 128(3) . . ?
C56 C53 C54 87(3) . . ?
C55 C53 C54 99(3) . . ?
C56 C53 S9 121(2) . . ?
C55 C53 S9 102(2) . . ?
C54 C53 S9 115.7(19) . . ?
C59 C57 C60 108.8(15) . . ?
C59 C57 C58 109.0(15) . . ?
C60 C57 C58 108.3(14) . . ?
C59 C57 S10 113.0(17) . . ?
C60 C57 S10 110.2(15) . . ?
C58 C57 S10 107.4(16) . . ?

loop_
_geom_bond_atom_site_label_1
_geom_bond_atom_site_label_2
_geom_bond_distance
_geom_bond_site_symmetry_2
_geom_bond_publ_flag
S1 C21 1.807(15) . ?
S1 C1 1.8449 . ?
S4 C11 1.64(3) . ?
S4 C33 1.82(2) . ?
S2 C25 1.817(17) . ?
S2 C7 1.894(16) . ?
S8 C49 1.77(3) . ?
S8 C19 1.95(2) . ?
S5 C12 1.774(10) . ?
S5 C37 1.96(2) . ?
S9 C20 1.726(15) . ?
S9 C53 1.83(3) . ?
S6 C15 1.791 . ?
S6 C41 1.91(2) . ?
S3 C8 1.645(17) . ?
S3 C29 1.75(3) . ?
S7 C45 1.823(16) . ?
S7 C16 1.8629 . ?
S10 C57 1.72(3) . ?
S10 C6 1.8837 . ?
C1 C2 1.3900 . ?
C1 C6 1.3900 . ?
C2 C3 1.3900 . ?
C2 C7 1.4830 . ?
C3 C10 1.3042 . ?
C3 C4 1.3900 . ?
C4 C18 1.3206 . ?
C4 C5 1.3900 . ?
C5 C6 1.3900 . ?
C5 C20 1.4899 . ?
C7 C8 1.512(15) . ?
C8 C9 1.449(15) . ?
C9 C11 1.45(4) . ?
C9 C10 1.62(4) . ?
C10 C14 1.2902 . ?
C11 C12 1.478(16) . ?
C12 C13 1.4374 . ?
C13 C15 1.3900 . ?
C13 C14 1.3900 . ?
C15 C16 1.3900 . ?
C16 C17 1.3900 . ?
C17 C19 1.5656 . ?
C17 C18 1.3900 . ?
C18 C14 1.3900 . ?
C19 C20 1.587(18) . ?
C21 C23 1.42(4) . ?
C21 C24 1.51(3) . ?
C21 C22 1.54(3) . ?
C25 C27 1.45(5) . ?
C25 C26 1.47(2) . ?
C25 C28 1.47(2) . ?
C29 C32 1.46(5) . ?
C29 C30 1.47(5) . ?
C29 C31 1.47(2) . ?
C33 C34 1.40(5) . ?
C33 C35 1.38(3) . ?
C33 C36 1.62(4) . ?
C37 C39 1.38(4) . ?
C37 C38 1.52(4) . ?
C37 C40 1.57(4) . ?
C41 C43 1.49(5) . ?
C41 C44 1.48(3) . ?
C41 C42 1.50(2) . ?
C45 C47 1.50(5) . ?
C45 C48 1.52(2) . ?
C45 C46 1.55(2) . ?
C49 C50 1.44(2) . ?
C49 C51 1.46(2) . ?
C49 C52 1.46(2) . ?
C53 C56 1.43(3) . ?
C53 C55 1.62(4) . ?
C53 C54 1.62(4) . ?
C57 C59 1.59(2) . ?
C57 C60 1.60(2) . ?
C57 C58 1.61(2) . ?
